data_7025726
loop_
_publ_author_name
'Bruce, Michael I.'
'Humphrey, Paul A.'
'Zaitseva, Natasha N.'
'Nicholson, Brian K.'
'Skelton, Brian W.'
'White, Allan H.'

_publ_section_title
;
 Conversion of C[triple bond]C to CO in alkynyl-metal complexes: oxidation
 of carbon chains capped by carbon-tricobalt clusters.
;
_journal_issue 37
_journal_name_full 'Dalton transactions (Cambridge, England : 2003)'
_journal_page_first 8801
_journal_page_last 8811
_journal_paper_doi 10.1039/c002997c
_journal_volume 39
_journal_year 2010
_chemical_formula_moiety 'C44 H27 Co3 O11 P2 W1'
_chemical_formula_sum 'C44 H27 Co3 O11 P2 W'
_chemical_formula_weight 1154.29
_chemical_name_systematic
;
?
;
_space_group_IT_number 15
_symmetry_cell_setting monoclinic
_symmetry_space_group_name_Hall '-C 2yc'
_symmetry_space_group_name_H-M 'C 1 2/c 1'
_atom_sites_solution_hydrogens geom
_atom_sites_solution_primary direct
_atom_sites_solution_secondary difmap
_audit_creation_date 2008-05-28T09:26:15-00:00
_audit_creation_method 'WinGX routine CIF_UPDATE'
_cell_angle_alpha 90
_cell_angle_beta 110.505(5)
_cell_angle_gamma 90
_cell_formula_units_Z 8
_cell_length_a 33.249(5)
_cell_length_b 12.021(5)
_cell_length_c 22.622(5)
_cell_measurement_reflns_used 14114
_cell_measurement_temperature 100(2)
_cell_measurement_theta_max 32.2931
_cell_measurement_theta_min 3.3209
_cell_volume 8469(4)
_computing_cell_refinement
;
CrysAlis RED, Oxford Diffraction Ltd.,
Version 1.171.32.15 (release 10-01-2008 CrysAlis171 .NET)
(compiled Jan 10 2008,16:37:18)
;
_computing_data_collection
;
CrysAlis CCD, Oxford Diffraction Ltd.,
Version 1.171.32.15 (release 10-01-2008 CrysAlis171 .NET)
(compiled Jan 10 2008,16:37:18)
;
_computing_data_reduction
;
CrysAlis RED, Oxford Diffraction Ltd.,
Version 1.171.32.15 (release 10-01-2008 CrysAlis171 .NET)
(compiled Jan 10 2008,16:37:18)
;
_computing_structure_refinement 'SHELXL-97 (Sheldrick, 1997)'
_diffrn_ambient_temperature 100(2)
_diffrn_detector_area_resol_mean 10.4738
_diffrn_measured_fraction_theta_full 0.994
_diffrn_measured_fraction_theta_max 0.926
_diffrn_measurement_device_type
;
Oxford Diffraction Xcalibur diffractometer
;
_diffrn_measurement_method '\w scans'
_diffrn_orient_matrix_UB_11 0.0223674941
_diffrn_orient_matrix_UB_12 -0.0097446957
_diffrn_orient_matrix_UB_13 0.0091495026
_diffrn_orient_matrix_UB_21 0.0016076019
_diffrn_orient_matrix_UB_22 -0.0020952924
_diffrn_orient_matrix_UB_23 0.0320852183
_diffrn_orient_matrix_UB_31 -0.0038178128
_diffrn_orient_matrix_UB_32 -0.0581311214
_diffrn_orient_matrix_UB_33 -0.0026999781
_diffrn_radiation_monochromator graphite
_diffrn_radiation_type MoK\a
_diffrn_radiation_wavelength 0.71073
_diffrn_reflns_av_R_equivalents 0.0598
_diffrn_reflns_av_unetI/netI 0.0966
_diffrn_reflns_limit_h_max 47
_diffrn_reflns_limit_h_min -48
_diffrn_reflns_limit_k_max 18
_diffrn_reflns_limit_k_min -16
_diffrn_reflns_limit_l_max 31
_diffrn_reflns_limit_l_min -33
_diffrn_reflns_number 48119
_diffrn_reflns_theta_full 30.75
_diffrn_reflns_theta_max 32.34
_diffrn_reflns_theta_min 3.33
_exptl_absorpt_coefficient_mu 3.999
_exptl_absorpt_correction_T_max 1
_exptl_absorpt_correction_T_min 0.81652
_exptl_absorpt_correction_type multi-scan
_exptl_absorpt_process_details
;
CrysAlis RED, Oxford Diffraction Ltd.,
Version 1.171.32.15 (release 10-01-2008 CrysAlis171 .NET)
(compiled Jan 10 2008,16:37:18)
Empirical absorption correction using spherical harmonics,
implemented in SCALE3 ABSPACK scaling algorithm.
;
_exptl_crystal_colour red
_exptl_crystal_density_diffrn 1.811
_exptl_crystal_density_method 'not measured'
_exptl_crystal_description rod
_exptl_crystal_F_000 4512
_exptl_crystal_size_max 0.33
_exptl_crystal_size_mid 0.08
_exptl_crystal_size_min 0.06
_refine_diff_density_max 3.215
_refine_diff_density_min -1.67
_refine_diff_density_rms 0.259
_refine_ls_extinction_method none
_refine_ls_goodness_of_fit_ref 1.076
_refine_ls_hydrogen_treatment constr
_refine_ls_matrix_type full
_refine_ls_number_parameters 550
_refine_ls_number_reflns 14010
_refine_ls_number_restraints 0
_refine_ls_restrained_S_all 1.076
_refine_ls_R_factor_all 0.0996
_refine_ls_R_factor_gt 0.0545
_refine_ls_shift/su_max 0.002
_refine_ls_shift/su_mean 0
_refine_ls_structure_factor_coef Fsqd
_refine_ls_weighting_details 'calc w=1/[\s^2^(Fo^2^)+(0.0878P)^2^+96.3298P] where P=(Fo^2^+2Fc^2^)/3'
_refine_ls_weighting_scheme calc
_refine_ls_wR_factor_gt 0.1851
_refine_ls_wR_factor_ref 0.1977
_reflns_number_gt 8177
_reflns_number_total 14010
_reflns_threshold_expression >2sigma(I)
_cod_data_source_file c002997c.txt
_cod_data_source_block br1420
_cod_original_sg_symbol_Hall -C_2yc
_cod_original_sg_symbol_H-M c_1_2/c_1
_cod_original_formula_sum 'C44 H27 Co3 O11 P2 W1'
_cod_database_code 7025726

loop_
_symmetry_equiv_pos_as_xyz
'x, y, z'
'-x, y, -z+1/2'
'x+1/2, y+1/2, z'
'-x+1/2, y+1/2, -z+1/2'
'-x, -y, -z'
'x, -y, z-1/2'
'-x+1/2, -y+1/2, -z'
'x+1/2, -y+1/2, z-1/2'

loop_
_atom_site_label
_atom_site_type_symbol
_atom_site_fract_x
_atom_site_fract_y
_atom_site_fract_z
_atom_site_U_iso_or_equiv
_atom_site_adp_type
_atom_site_occupancy
_atom_site_symmetry_multiplicity
_atom_site_calc_flag
_atom_site_refinement_flags
Co1 Co 0.35256(3) 0.23820(7) 0.24433(4) 0.01191(18) Uani 1 1 d .
Co2 Co 0.38357(3) 0.08858(7) 0.19772(5) 0.0143(2) Uani 1 1 d .
Co3 Co 0.43032(3) 0.23759(7) 0.26249(5) 0.01463(19) Uani 1 1 d .
W4 W 0.485516(10) 0.24944(3) 0.533611(15) 0.02020(9) Uani 1 1 d .
C11 C 0.3354(3) 0.3086(6) 0.1704(4) 0.0200(15) Uani 1 1 d .
O11 O 0.3262(2) 0.3571(5) 0.1236(3) 0.0269(13) Uani 1 1 d .
C12 C 0.3523(3) 0.3451(6) 0.2986(4) 0.0193(15) Uani 1 1 d .
O12 O 0.3521(2) 0.4137(5) 0.3335(3) 0.0319(14) Uani 1 1 d .
C21 C 0.3801(3) 0.1287(6) 0.1182(4) 0.0212(16) Uani 1 1 d .
O21 O 0.3789(2) 0.1552(5) 0.0699(3) 0.0330(14) Uani 1 1 d .
C22 C 0.4218(3) -0.0211(6) 0.2142(4) 0.0214(16) Uani 1 1 d .
O22 O 0.4466(2) -0.0917(5) 0.2281(4) 0.0398(17) Uani 1 1 d .
C31 C 0.4360(3) 0.3094(7) 0.1951(4) 0.0257(17) Uani 1 1 d .
O31 O 0.4397(2) 0.3525(5) 0.1529(3) 0.0374(16) Uani 1 1 d .
C32 C 0.4435(3) 0.3454(7) 0.3201(4) 0.0263(17) Uani 1 1 d .
O32 O 0.4533(2) 0.4144(5) 0.3570(3) 0.0371(16) Uani 1 1 d .
C33 C 0.4775(3) 0.1565(6) 0.2994(4) 0.0202(15) Uani 1 1 d .
O33 O 0.50578(19) 0.1006(5) 0.3262(3) 0.0281(13) Uani 1 1 d .
C41 C 0.4376(3) 0.3577(7) 0.4979(5) 0.032(2) Uani 1 1 d .
O41 O 0.4106(2) 0.4197(5) 0.4767(4) 0.0468(19) Uani 1 1 d .
C42 C 0.4774(3) 0.3073(9) 0.6124(5) 0.043(3) Uani 1 1 d .
O42 O 0.4724(3) 0.3419(8) 0.6562(4) 0.060(2) Uani 1 1 d .
C43 C 0.4591(3) 0.1157(8) 0.5593(4) 0.035(2) Uani 1 1 d .
O43 O 0.4437(3) 0.0416(6) 0.5727(4) 0.053(2) Uani 1 1 d .
P1 P 0.29575(6) 0.14764(14) 0.24808(9) 0.0125(3) Uani 1 1 d .
C111 C 0.2871(2) 0.1444(5) 0.3238(3) 0.0136(13) Uani 1 1 d .
C112 C 0.3220(2) 0.1614(5) 0.3796(3) 0.0155(14) Uani 1 1 d .
H112 H 0.3489 0.1847 0.3777 0.019 Uiso 1 1 calc R
C113 C 0.3176(3) 0.1441(6) 0.4383(4) 0.0216(16) Uani 1 1 d .
H113 H 0.3415 0.1536 0.4762 0.026 Uiso 1 1 calc R
C114 C 0.2780(3) 0.1131(6) 0.4407(4) 0.0204(16) Uani 1 1 d .
H114 H 0.2748 0.1032 0.4805 0.025 Uiso 1 1 calc R
C115 C 0.2432(3) 0.0964(6) 0.3857(4) 0.0183(15) Uani 1 1 d .
H115 H 0.2163 0.0745 0.3878 0.022 Uiso 1 1 calc R
C116 C 0.2476(2) 0.1119(5) 0.3275(4) 0.0160(14) Uani 1 1 d .
H116 H 0.2237 0.1003 0.2899 0.019 Uiso 1 1 calc R
C121 C 0.2442(2) 0.1886(6) 0.1905(3) 0.0145(14) Uani 1 1 d .
C122 C 0.2101(2) 0.1148(6) 0.1632(4) 0.0176(14) Uani 1 1 d .
H122 H 0.2132 0.0385 0.1749 0.021 Uiso 1 1 calc R
C123 C 0.1718(2) 0.1521(6) 0.1191(4) 0.0188(15) Uani 1 1 d .
H123 H 0.1487 0.1016 0.1017 0.023 Uiso 1 1 calc R
C124 C 0.1671(2) 0.2619(6) 0.1005(4) 0.0205(15) Uani 1 1 d .
H124 H 0.1415 0.2864 0.0686 0.025 Uiso 1 1 calc R
C125 C 0.2004(3) 0.3367(6) 0.1291(4) 0.0221(16) Uani 1 1 d .
H125 H 0.1967 0.4134 0.1184 0.026 Uiso 1 1 calc R
C126 C 0.2380(2) 0.3005(6) 0.1723(4) 0.0169(14) Uani 1 1 d .
H126 H 0.2605 0.3523 0.1905 0.02 Uiso 1 1 calc R
C0 C 0.3019(2) -0.0021(5) 0.2373(3) 0.0139(13) Uani 1 1 d .
H0A H 0.3198 -0.0362 0.2779 0.017 Uiso 1 1 calc R
H0B H 0.2734 -0.0387 0.2229 0.017 Uiso 1 1 calc R
P2 P 0.32765(6) -0.02086(14) 0.17840(9) 0.0134(3) Uani 1 1 d .
C211 C 0.3424(2) -0.1676(6) 0.1812(4) 0.0176(14) Uani 1 1 d .
C212 C 0.3504(2) -0.2316(5) 0.2350(4) 0.0178(14) Uani 1 1 d .
H212 H 0.3444 -0.2028 0.2701 0.021 Uiso 1 1 calc R
C213 C 0.3675(3) -0.3387(6) 0.2377(5) 0.0276(18) Uani 1 1 d .
H213 H 0.3737 -0.3819 0.275 0.033 Uiso 1 1 calc R
C214 C 0.3752(3) -0.3806(7) 0.1870(5) 0.034(2) Uani 1 1 d .
H214 H 0.3862 -0.454 0.1889 0.041 Uiso 1 1 calc R
C215 C 0.3674(3) -0.3186(7) 0.1327(4) 0.0289(19) Uani 1 1 d .
H215 H 0.3735 -0.348 0.0978 0.035 Uiso 1 1 calc R
C216 C 0.3503(3) -0.2122(7) 0.1302(4) 0.0223(16) Uani 1 1 d .
H216 H 0.3439 -0.1696 0.0926 0.027 Uiso 1 1 calc R
C221 C 0.2812(2) -0.0102(6) 0.1062(3) 0.0157(14) Uani 1 1 d .
C222 C 0.2495(2) -0.0923(6) 0.0916(4) 0.0173(14) Uani 1 1 d .
H222 H 0.2545 -0.1586 0.116 0.021 Uiso 1 1 calc R
C223 C 0.2105(3) -0.0784(6) 0.0417(4) 0.0205(15) Uani 1 1 d .
H223 H 0.1891 -0.1346 0.0326 0.025 Uiso 1 1 calc R
C224 C 0.2033(3) 0.0169(6) 0.0057(4) 0.0216(16) Uani 1 1 d .
H224 H 0.1767 0.0271 -0.0278 0.026 Uiso 1 1 calc R
C225 C 0.2352(3) 0.0987(6) 0.0188(4) 0.0211(16) Uani 1 1 d .
H225 H 0.2306 0.1637 -0.0066 0.025 Uiso 1 1 calc R
C226 C 0.2733(3) 0.0854(6) 0.0683(3) 0.0189(15) Uani 1 1 d .
H226 H 0.2946 0.1418 0.0769 0.023 Uiso 1 1 calc R
C1 C 0.3941(2) 0.1285(5) 0.2827(3) 0.0148(13) Uani 1 1 d .
C2 C 0.4041(2) 0.0633(6) 0.3412(4) 0.0185(14) Uani 1 1 d .
O2 O 0.39328(19) -0.0326(4) 0.3416(3) 0.0255(12) Uani 1 1 d .
C3 C 0.4268(2) 0.1241(6) 0.4003(4) 0.0188(15) Uani 1 1 d .
C4 C 0.4458(3) 0.1703(6) 0.4474(4) 0.0208(15) Uani 1 1 d .
C401 C 0.5342(4) 0.2250(8) 0.4820(5) 0.045(3) Uani 1 1 d .
H401 H 0.5245 0.1933 0.4409 0.054 Uiso 1 1 calc R
C402 C 0.5352(3) 0.3368(7) 0.4958(4) 0.0285(18) Uani 1 1 d .
H402 H 0.5278 0.3959 0.466 0.034 Uiso 1 1 calc R
C403 C 0.5495(3) 0.3482(7) 0.5638(5) 0.032(2) Uani 1 1 d .
H403 H 0.5528 0.4162 0.5864 0.039 Uiso 1 1 calc R
C404 C 0.5577(2) 0.2410(7) 0.5907(4) 0.0251(16) Uani 1 1 d .
H404 H 0.5665 0.2238 0.6343 0.03 Uiso 1 1 calc R
C405 C 0.5506(3) 0.1636(7) 0.5410(4) 0.0280(18) Uani 1 1 d .
H405 H 0.5556 0.0857 0.5453 0.034 Uiso 1 1 calc R

loop_
_atom_site_aniso_label
_atom_site_aniso_U_11
_atom_site_aniso_U_22
_atom_site_aniso_U_33
_atom_site_aniso_U_23
_atom_site_aniso_U_13
_atom_site_aniso_U_12
Co1 0.0126(4) 0.0115(4) 0.0121(4) 0.0003(3) 0.0049(3) 0.0000(3)
Co2 0.0154(5) 0.0130(4) 0.0154(5) -0.0012(4) 0.0066(4) -0.0005(4)
Co3 0.0119(4) 0.0145(4) 0.0179(5) -0.0012(4) 0.0057(4) -0.0017(4)
W4 0.01899(15) 0.02009(14) 0.01813(15) -0.00271(13) 0.00227(11) -0.00086(13)
C11 0.020(4) 0.018(3) 0.021(4) 0.000(3) 0.006(3) 0.000(3)
O11 0.030(3) 0.027(3) 0.020(3) 0.011(2) 0.005(3) 0.005(2)
C12 0.022(4) 0.015(3) 0.022(4) 0.002(3) 0.010(3) 0.000(3)
O12 0.036(4) 0.025(3) 0.035(4) -0.008(3) 0.013(3) 0.005(3)
C21 0.021(4) 0.021(3) 0.024(4) -0.002(3) 0.011(3) -0.001(3)
O21 0.040(4) 0.039(3) 0.027(3) 0.003(3) 0.020(3) -0.003(3)
C22 0.016(4) 0.019(3) 0.028(4) -0.005(3) 0.007(3) -0.003(3)
O22 0.028(3) 0.027(3) 0.060(5) -0.006(3) 0.010(3) 0.007(3)
C31 0.025(4) 0.023(4) 0.030(5) 0.002(3) 0.010(4) 0.004(3)
O31 0.053(5) 0.029(3) 0.036(4) 0.010(3) 0.024(4) -0.002(3)
C32 0.021(4) 0.027(4) 0.032(5) -0.005(3) 0.010(4) -0.005(3)
O32 0.035(4) 0.029(3) 0.046(4) -0.018(3) 0.012(3) -0.007(3)
C33 0.021(4) 0.017(3) 0.024(4) -0.006(3) 0.009(3) -0.004(3)
O33 0.021(3) 0.032(3) 0.030(3) 0.003(3) 0.009(3) 0.003(3)
C41 0.030(5) 0.025(4) 0.043(6) -0.005(4) 0.015(4) -0.004(4)
O41 0.039(4) 0.031(3) 0.064(5) 0.001(3) 0.010(4) 0.012(3)
C42 0.029(5) 0.049(6) 0.046(6) -0.019(5) 0.007(5) -0.005(4)
O42 0.041(5) 0.102(7) 0.041(5) -0.036(5) 0.020(4) -0.010(4)
C43 0.041(6) 0.035(5) 0.022(5) 0.003(4) 0.002(4) 0.001(4)
O43 0.054(5) 0.054(5) 0.043(5) 0.018(4) 0.007(4) -0.021(4)
P1 0.0135(8) 0.0121(7) 0.0123(8) 0.0002(6) 0.0050(7) -0.0001(6)
C111 0.018(3) 0.010(3) 0.014(3) 0.000(2) 0.007(3) 0.002(3)
C112 0.019(4) 0.013(3) 0.015(3) -0.004(3) 0.007(3) -0.002(3)
C113 0.027(4) 0.022(3) 0.016(4) 0.000(3) 0.007(3) 0.005(3)
C114 0.027(4) 0.018(3) 0.017(4) 0.003(3) 0.010(3) 0.001(3)
C115 0.018(4) 0.017(3) 0.024(4) 0.001(3) 0.013(3) 0.001(3)
C116 0.016(3) 0.014(3) 0.019(4) -0.003(3) 0.005(3) 0.002(3)
C121 0.013(3) 0.017(3) 0.015(4) -0.002(3) 0.007(3) 0.001(3)
C122 0.017(4) 0.018(3) 0.016(4) 0.002(3) 0.003(3) -0.001(3)
C123 0.012(3) 0.018(3) 0.026(4) 0.002(3) 0.006(3) 0.001(3)
C124 0.009(3) 0.030(4) 0.021(4) 0.006(3) 0.004(3) 0.003(3)
C125 0.028(4) 0.015(3) 0.024(4) 0.005(3) 0.010(3) 0.007(3)
C126 0.015(3) 0.014(3) 0.022(4) -0.002(3) 0.006(3) 0.000(3)
C0 0.018(3) 0.012(3) 0.010(3) 0.002(2) 0.004(3) -0.001(3)
P2 0.0149(9) 0.0124(7) 0.0134(9) -0.0005(6) 0.0054(7) 0.0000(7)
C211 0.019(4) 0.014(3) 0.020(4) -0.001(3) 0.008(3) 0.001(3)
C212 0.016(3) 0.011(3) 0.026(4) 0.001(3) 0.006(3) -0.001(2)
C213 0.025(4) 0.017(3) 0.037(5) 0.001(3) 0.006(4) -0.001(3)
C214 0.032(5) 0.015(3) 0.052(6) -0.006(4) 0.012(5) 0.007(3)
C215 0.024(4) 0.022(4) 0.035(5) -0.015(4) 0.004(4) 0.006(3)
C216 0.019(4) 0.021(3) 0.027(4) -0.005(3) 0.008(3) 0.000(3)
C221 0.020(4) 0.017(3) 0.013(3) -0.002(3) 0.010(3) -0.001(3)
C222 0.019(4) 0.014(3) 0.018(4) 0.001(3) 0.005(3) -0.001(3)
C223 0.023(4) 0.019(3) 0.018(4) 0.001(3) 0.005(3) -0.004(3)
C224 0.024(4) 0.019(3) 0.016(4) 0.001(3) 0.000(3) -0.001(3)
C225 0.024(4) 0.020(3) 0.014(4) 0.005(3) -0.001(3) -0.002(3)
C226 0.022(4) 0.017(3) 0.015(4) 0.000(3) 0.003(3) -0.006(3)
C1 0.017(3) 0.012(3) 0.017(3) 0.003(3) 0.008(3) 0.002(3)
C2 0.013(3) 0.023(3) 0.015(4) 0.001(3) 0.000(3) 0.000(3)
O2 0.029(3) 0.016(2) 0.022(3) 0.003(2) -0.002(2) -0.003(2)
C3 0.019(4) 0.016(3) 0.020(4) 0.004(3) 0.004(3) -0.003(3)
C4 0.022(4) 0.017(3) 0.023(4) 0.004(3) 0.007(3) 0.003(3)
C401 0.073(8) 0.034(5) 0.041(6) -0.025(4) 0.035(6) -0.040(5)
C402 0.026(4) 0.027(4) 0.031(5) 0.001(4) 0.008(4) -0.002(3)
C403 0.022(4) 0.030(4) 0.042(6) -0.013(4) 0.007(4) -0.013(4)
C404 0.012(3) 0.034(4) 0.027(4) -0.006(4) 0.004(3) -0.001(3)
C405 0.023(4) 0.023(4) 0.034(5) -0.003(3) 0.004(4) 0.004(3)

loop_
_atom_type_symbol
_atom_type_description
_atom_type_scat_dispersion_real
_atom_type_scat_dispersion_imag
_atom_type_scat_source
C C 0.0033 0.0016 'International Tables Vol C Tables 4.2.6.8 and 6.1.1.4'
H H 0 0 'International Tables Vol C Tables 4.2.6.8 and 6.1.1.4'
O O 0.0106 0.006 'International Tables Vol C Tables 4.2.6.8 and 6.1.1.4'
P P 0.1023 0.0942 'International Tables Vol C Tables 4.2.6.8 and 6.1.1.4'
Co Co 0.3494 0.9721 'International Tables Vol C Tables 4.2.6.8 and 6.1.1.4'
W W -0.849 6.8722 'International Tables Vol C Tables 4.2.6.8 and 6.1.1.4'

loop_
_geom_angle_atom_site_label_1
_geom_angle_atom_site_label_2
_geom_angle_atom_site_label_3
_geom_angle
C12 Co1 C11 103.1(3)
C12 Co1 C1 111.6(3)
C11 Co1 C1 135.0(3)
C12 Co1 P1 96.8(3)
C11 Co1 P1 105.8(3)
C1 Co1 P1 97.8(2)
C12 Co1 Co3 98.4(3)
C11 Co1 Co3 97.5(3)
C1 Co1 Co3 50.7(2)
P1 Co1 Co3 148.38(7)
C12 Co1 Co2 156.8(3)
C11 Co1 Co2 89.4(2)
C1 Co1 Co2 49.0(2)
P1 Co1 Co2 98.46(6)
Co3 Co1 Co2 60.20(4)
C22 Co2 C21 101.3(4)
C22 Co2 C1 96.4(3)
C21 Co2 C1 149.3(3)
C22 Co2 P2 95.2(2)
C21 Co2 P2 101.8(3)
C1 Co2 P2 101.4(2)
C22 Co2 Co1 145.1(3)
C21 Co2 Co1 109.5(2)
C1 Co2 Co1 48.8(2)
P2 Co2 Co1 94.02(6)
C22 Co2 Co3 99.1(3)
C21 Co2 Co3 101.6(2)
C1 Co2 Co3 50.4(2)
P2 Co2 Co3 149.48(7)
Co1 Co2 Co3 59.65(4)
C32 Co3 C33 96.0(4)
C32 Co3 C31 101.3(4)
C33 Co3 C31 108.6(4)
C32 Co3 C1 109.5(3)
C33 Co3 C1 92.1(3)
C31 Co3 C1 140.7(4)
C32 Co3 Co1 95.5(3)
C33 Co3 Co1 140.8(2)
C31 Co3 Co1 105.6(3)
C1 Co3 Co1 48.8(2)
C32 Co3 Co2 154.1(3)
C33 Co3 Co2 98.5(2)
C31 Co3 Co2 94.3(3)
C1 Co3 Co2 48.7(2)
Co1 Co3 Co2 60.15(4)
C41 W4 C43 105.7(4)
C41 W4 C42 78.3(4)
C43 W4 C42 79.2(4)
C41 W4 C4 76.9(3)
C43 W4 C4 73.6(3)
C42 W4 C4 136.2(4)
C41 W4 C404 141.8(3)
C43 W4 C404 106.2(4)
C42 W4 C404 87.5(4)
C4 W4 C404 132.6(3)
C41 W4 C403 107.8(4)
C43 W4 C403 140.5(4)
C42 W4 C403 87.5(4)
C4 W4 C403 134.4(3)
C404 W4 C403 35.6(3)
C41 W4 C401 118.5(4)
C43 W4 C401 119.7(4)
C42 W4 C401 145.2(4)
C4 W4 C401 78.6(3)
C404 W4 C401 60.1(4)
C403 W4 C401 59.0(3)
C41 W4 C405 154.1(4)
C43 W4 C405 96.5(4)
C42 W4 C405 119.6(4)
C4 W4 C405 97.3(3)
C404 W4 C405 35.4(3)
C403 W4 C405 58.5(3)
C401 W4 C405 36.2(4)
C41 W4 C402 97.1(3)
C43 W4 C402 153.3(4)
C42 W4 C402 119.7(4)
C4 W4 C402 98.8(3)
C404 W4 C402 59.7(3)
C403 W4 C402 36.1(3)
C401 W4 C402 34.3(3)
C405 W4 C402 58.4(3)
O11 C11 Co1 176.4(7)
O12 C12 Co1 179.8(8)
O21 C21 Co2 178.1(8)
O22 C22 Co2 176.4(8)
O31 C31 Co3 179.0(8)
O32 C32 Co3 177.8(8)
O33 C33 Co3 173.9(7)
O41 C41 W4 178.8(9)
O42 C42 W4 178.6(11)
O43 C43 W4 178.7(10)
C121 P1 C111 105.0(3)
C121 P1 C0 106.9(3)
C111 P1 C0 99.4(3)
C121 P1 Co1 116.3(2)
C111 P1 Co1 117.5(2)
C0 P1 Co1 110.0(2)
C112 C111 C116 119.1(6)
C112 C111 P1 119.2(5)
C116 C111 P1 121.3(6)
C111 C112 C113 120.3(7)
C111 C112 H112 119.9
C113 C112 H112 119.9
C114 C113 C112 119.5(8)
C114 C113 H113 120.3
C112 C113 H113 120.3
C115 C114 C113 120.7(7)
C115 C114 H114 119.6
C113 C114 H114 119.6
C114 C115 C116 119.9(7)
C114 C115 H115 120
C116 C115 H115 120
C115 C116 C111 120.5(7)
C115 C116 H116 119.7
C111 C116 H116 119.7
C126 C121 C122 117.7(7)
C126 C121 P1 118.4(5)
C122 C121 P1 123.9(5)
C123 C122 C121 120.6(7)
C123 C122 H122 119.7
C121 C122 H122 119.7
C124 C123 C122 120.4(7)
C124 C123 H123 119.8
C122 C123 H123 119.8
C123 C124 C125 119.3(7)
C123 C124 H124 120.4
C125 C124 H124 120.4
C126 C125 C124 120.4(7)
C126 C125 H125 119.8
C124 C125 H125 119.8
C125 C126 C121 121.5(7)
C125 C126 H126 119.3
C121 C126 H126 119.3
P2 C0 P1 108.6(3)
P2 C0 H0A 110
P1 C0 H0A 110
P2 C0 H0B 110
P1 C0 H0B 110
H0A C0 H0B 108.3
C221 P2 C211 103.4(3)
C221 P2 C0 100.3(3)
C211 P2 C0 106.4(3)
C221 P2 Co2 122.1(2)
C211 P2 Co2 112.0(3)
C0 P2 Co2 111.1(2)
C216 C211 C212 119.1(7)
C216 C211 P2 118.2(6)
C212 C211 P2 122.3(6)
C211 C212 C213 120.0(8)
C211 C212 H212 120
C213 C212 H212 120
C214 C213 C212 119.9(8)
C214 C213 H213 120.1
C212 C213 H213 120.1
C213 C214 C215 121.2(7)
C213 C214 H214 119.4
C215 C214 H214 119.4
C214 C215 C216 118.7(8)
C214 C215 H215 120.7
C216 C215 H215 120.7
C211 C216 C215 121.1(8)
C211 C216 H216 119.5
C215 C216 H216 119.5
C222 C221 C226 118.0(7)
C222 C221 P2 119.7(5)
C226 C221 P2 121.7(6)
C221 C222 C223 121.0(7)
C221 C222 H222 119.5
C223 C222 H222 119.5
C224 C223 C222 119.8(7)
C224 C223 H223 120.1
C222 C223 H223 120.1
C223 C224 C225 119.7(7)
C223 C224 H224 120.1
C225 C224 H224 120.1
C226 C225 C224 120.3(7)
C226 C225 H225 119.8
C224 C225 H225 119.8
C225 C226 C221 121.0(7)
C225 C226 H226 119.5
C221 C226 H226 119.5
C2 C1 Co1 133.1(5)
C2 C1 Co2 133.0(5)
Co1 C1 Co2 82.2(3)
C2 C1 Co3 127.5(5)
Co1 C1 Co3 80.4(3)
Co2 C1 Co3 80.9(3)
O2 C2 C1 122.7(7)
O2 C2 C3 121.6(7)
C1 C2 C3 115.6(6)
C4 C3 C2 177.9(9)
C3 C4 W4 175.4(7)
C402 C401 C405 108.4(8)
C402 C401 W4 74.2(6)
C405 C401 W4 72.9(5)
C402 C401 H401 125.8
C405 C401 H401 125.8
W4 C401 H401 119
C401 C402 C403 107.8(8)
C401 C402 W4 71.5(5)
C403 C402 W4 70.6(5)
C401 C402 H402 126.1

loop_
_geom_bond_atom_site_label_1
_geom_bond_atom_site_label_2
_geom_bond_distance
Co1 C12 1.779(8)
Co1 C11 1.780(8)
Co1 C1 1.886(7)
Co1 P1 2.207(2)
Co1 Co3 2.4716(14)
Co1 Co2 2.4842(14)
Co2 C22 1.777(8)
Co2 C21 1.827(8)
Co2 C1 1.891(7)
Co2 P2 2.193(2)
Co2 Co3 2.4853(15)
Co3 C32 1.780(8)
Co3 C33 1.786(8)
Co3 C31 1.819(9)
Co3 C1 1.941(7)
W4 C41 1.996(10)
W4 C43 2.012(10)
W4 C42 2.017(11)
W4 C4 2.156(8)
W4 C404 2.296(8)
W4 C403 2.320(8)
W4 C401 2.323(11)
W4 C405 2.350(8)
W4 C402 2.357(9)
C11 O11 1.152(9)
C12 O12 1.144(9)
C21 O21 1.125(10)
C22 O22 1.149(10)
C31 O31 1.129(10)
C32 O32 1.140(10)
C33 O33 1.142(10)
C41 O41 1.135(11)
C42 O42 1.140(12)
C43 O43 1.122(11)
P1 C121 1.819(8)
P1 C111 1.834(7)
P1 C0 1.837(7)
C111 C112 1.398(10)
C111 C116 1.401(10)
C112 C113 1.404(10)
C112 H112 0.95
C113 C114 1.387(11)
C113 H113 0.95
C114 C115 1.386(11)
C114 H114 0.95
C115 C116 1.387(10)
C115 H115 0.95
C116 H116 0.95
C121 C126 1.401(10)
C121 C122 1.402(10)
C122 C123 1.388(10)
C122 H122 0.95
C123 C124 1.377(10)
C123 H123 0.95
C124 C125 1.396(11)
C124 H124 0.95
C125 C126 1.361(11)
C125 H125 0.95
C126 H126 0.95
C0 P2 1.833(7)
C0 H0A 0.99
C0 H0B 0.99
P2 C221 1.817(8)
P2 C211 1.826(7)
C211 C216 1.378(11)
C211 C212 1.384(10)
C212 C213 1.399(10)
C212 H212 0.95
C213 C214 1.358(13)
C213 H213 0.95
C214 C215 1.381(14)
C214 H214 0.95
C215 C216 1.394(11)
C215 H215 0.95
C216 H216 0.95
C221 C222 1.396(10)
C221 C226 1.403(10)
C222 C223 1.401(11)
C222 H222 0.95
C223 C224 1.376(10)
C223 H223 0.95
C224 C225 1.402(11)
C224 H224 0.95
C225 C226 1.373(11)
C225 H225 0.95
C226 H226 0.95
C1 C2 1.472(10)
C2 O2 1.208(9)
C2 C3 1.478(11)
C3 C4 1.171(11)
C401 C402 1.379(12)
C401 C405 1.454(15)
C401 H401 0.95
C402 C403 1.450(13)
C402 H402 0.95
C403 C404 1.410(12)
C403 H403 0.95
C404 C405 1.413(12)
C404 H404 0.95
C405 H405 0.95
